data_1533367
loop_
_publ_author_name
'Chiari, G.'
'Giustetto, R.'
'Ricchiardi, G.'

_publ_section_title
;
 Crystal structure refinements of palygorskite and Maya Blue from
 molecular modelling and powder synchrotron diffraction
;
_journal_name_full 'European Journal of Mineralogy (1,1989-)'
_journal_page_first 21
_journal_page_last 33
_journal_volume 15
_journal_year 2003
_chemical_formula_sum 'C0.704 H8.4 Al Mg N0.088 O14.568 Si4'
_chemical_name_systematic
;
(((Mg Al) (Si4 O10 (H2 O)2 (O H))) (H2 O)1.48) (C16 N2 O2 H10)0.044
;
_space_group_IT_number 12
_symmetry_space_group_name_Hall '-C 2y'
_symmetry_space_group_name_H-M 'C 1 2/m 1'
_cell_angle_alpha 90
_cell_angle_beta 106.81
_cell_angle_gamma 90
_cell_formula_units_Z 4
_cell_length_a 13.38
_cell_length_b 17.885
_cell_length_c 5.25
_cell_volume 1202.648
_citation_journal_id_ASTM EJMIER
_cod_data_source_file Chiari_EJMIER_2003_336.cif
_cod_data_source_block C0.704H8.4Al1Mg1N0.088O14.568Si4
_cod_original_formula_sum 'C0.704 H8.4 Al1 Mg1 N0.088 O14.568 Si4'
_cod_database_code 1533367

loop_
_symmetry_equiv_pos_as_xyz
x,y,z
-x,y,-z
-x,-y,-z
x,-y,z
x+1/2,y+1/2,z
-x+1/2,y+1/2,-z
-x+1/2,-y+1/2,-z
x+1/2,-y+1/2,z

loop_
_atom_site_label
_atom_site_type_symbol
_atom_site_fract_x
_atom_site_fract_y
_atom_site_fract_z
_atom_site_occupancy
_atom_site_U_iso_or_equiv
O4 O-2 0.077 0.248 0.055 1 0.0
Mg1 Mg+2 0 0.086 0.5 0.5 0.0
O6 O-2 0.25 0.25 0.5 1 0.0
O5 O-2 0.163 0 0 1 0.0
C1 C 0 0.5 0.3634 0.088 0.0
O8 O-2 0.288 0.135 0.908 1 0.0
Si1 Si+4 0.213 0.099 0.076 1 0.0
O3 O-2 0.098 0.168 0.679 1 0.0
C3 C 0 0.5465 0.0625 0.088 0.0
C5 C 0 0.5404 0.5233 0.088 0.0
O7 O-2 0.223 0.117 0.391 1 0.0
N1 N 0 0.4394 0.2018 0.044 0.0
O2 O-2 0.091 0.08 -0.082 1 0.0
O1 O-2 0.085 0 0.44 1 0.0
Si2 Si+4 0.215 0.1733 0.633 1 0.0
C2 C 0 0.5776 0.2015 0.044 0.0
O10 O-2 0 0.395 0 0.74 0.0
Mg2 Mg+2 0 0.156 0 0.5 0.0
Al2 Al+3 0 0.156 0 0.5 0.0
O9 O-2 0 0.348 0.5 0.74 0.0
C4 C 0 0.5835 0.3017 0.088 0.0
O11 O 0 0.6444 0.2633 0.044 0.0
Al1 Al+3 0 0.086 0.5 0.5 0.0
